data_4063156
loop_
_publ_author_name
'Meetsma, Auke'

_journal_name_full Organometallics
_journal_year 2004
_chemical_formula_moiety 'C22 H55 N4 Si2 Y'
_chemical_formula_sum 'C22 H55 N4 Si2 Y'
_chemical_formula_weight 520.79
_space_group_IT_number 2
_space_group_name_Hall '-P 1'
_space_group_name_H-M_alt 'P -1'
_symmetry_cell_setting triclinic
_symmetry_space_group_name_Hall '-P 1'
_symmetry_space_group_name_H-M 'P -1'
_cell_angle_alpha 99.185(1)
_cell_angle_beta 98.943(1)
_cell_angle_gamma 111.086(1)
_cell_formula_units_Z 2
_cell_length_a 9.5799(4)
_cell_length_b 9.8987(5)
_cell_length_c 17.4468(8)
_cell_measurement_temperature 90
_cell_volume 1482.62(12)
_diffrn_ambient_temperature 90(2)
_exptl_crystal_density_diffrn 1.167
_cod_depositor_comments
;
The following automatic conversions were performed:
'_symmetry_cell_setting' value 'Triclinic' changed to 'triclinic'
according to '/home/saulius/struct/CIF-dictionaries/cif_core.dic'
dictionary named 'cif_core.dic' version 2.4.1 from 2010-06-29.

Automatic conversion script
Id: cif_fix_enum 1527 2010-12-29 10:47:43Z saulius 
;
_cod_database_code 4063156

loop_
_symmetry_equiv_pos_as_xyz
x,y,z
-x,-y,-z

loop_
_atom_site_aniso_label
_atom_site_aniso_U_11
_atom_site_aniso_U_22
_atom_site_aniso_U_33
_atom_site_aniso_U_23
_atom_site_aniso_U_13
_atom_site_aniso_U_12
Y1 0.0162(1) 0.0133(1) 0.0137(1) 0.0043(1) 0.0052(1) 0.0054(1)
Si1 0.0193(3) 0.0198(3) 0.0155(2) 0.0052(2) 0.0040(2) 0.0073(2)
Si2 0.0170(3) 0.0173(3) 0.0206(3) 0.0064(2) 0.0062(2) 0.0057(2)
N1 0.0194(8) 0.0136(7) 0.0166(7) 0.0048(6) 0.0080(6) 0.0065(6)
N2 0.0191(8) 0.0155(7) 0.0146(7) 0.0047(6) 0.0046(6) 0.0076(6)
N3 0.0184(8) 0.0198(8) 0.0164(7) 0.0054(6) 0.0044(6) 0.0071(7)
N4 0.0193(8) 0.0154(7) 0.0166(7) 0.0039(6) 0.0045(6) 0.0058(7)
C1 0.0347(13) 0.0298(12) 0.0272(11) 0.0096(9) 0.0173(10) 0.0195(11)
C2 0.0378(14) 0.0224(11) 0.0253(11) 0.0004(9) 0.0055(10) 0.0154(10)
C3 0.0288(12) 0.0251(11) 0.0259(10) 0.0074(9) 0.0106(9) 0.0150(10)
C4 0.0280(11) 0.0175(9) 0.0185(9) 0.0034(7) 0.0079(8) 0.0117(8)
C5 0.0201(10) 0.0159(9) 0.0198(9) 0.0056(8) 0.0054(8) 0.0061(8)
C6 0.0190(10) 0.0194(9) 0.0174(9) 0.0072(8) 0.0066(8) 0.0069(8)
C7 0.0162(10) 0.0187(10) 0.0210(10) 0.0039(8) 0.0034(8) 0.0035(8)
C8 0.0161(10) 0.0210(10) 0.0200(9) 0.0038(8) 0.0020(8) 0.0059(8)
C9 0.0299(12) 0.0269(11) 0.0157(9) 0.0037(8) 0.0037(9) 0.0125(10)
C10 0.0219(12) 0.0274(11) 0.0216(10) 0.0100(9) 0.0033(9) 0.0091(9)
C11 0.0204(11) 0.0220(10) 0.0191(9) 0.0075(8) 0.0103(8) 0.0098(8)
C12 0.0249(11) 0.0221(10) 0.0158(9) 0.0044(8) 0.0072(8) 0.0131(9)
C13 0.0268(12) 0.0188(10) 0.0230(10) 0.0068(9) 0.0047(9) 0.0095(9)
C14 0.0264(12) 0.0186(10) 0.0245(10) 0.0017(8) 0.0022(9) 0.0082(9)
C15 0.0210(11) 0.0182(10) 0.0188(9) 0.0053(8) 0.0058(8) 0.0055(8)
C16 0.0411(15) 0.0242(11) 0.0205(11) 0.0069(9) 0.0013(10) 0.0105(11)
C17 0.0251(12) 0.0491(15) 0.0227(11) 0.0091(10) 0.0045(9) 0.0167(12)
C18 0.0314(13) 0.0314(12) 0.0190(10) 0.0104(9) 0.0080(9) 0.0158(10)
C19 0.0191(10) 0.0190(9) 0.0200(10) 0.0071(8) 0.0058(8) 0.0080(8)
C20 0.0244(13) 0.0285(12) 0.0560(16) 0.0051(12) 0.0132(12) 0.0106(11)
C21 0.0328(14) 0.0282(12) 0.0218(11) 0.0075(9) 0.0079(10) 0.0011(11)
C22 0.0240(12) 0.0232(10) 0.0218(10) 0.0091(9) 0.0042(9) 0.0032(9)

loop_
_atom_site_label
_atom_site_type_symbol
_atom_site_thermal_displace_type
_atom_site_fract_x
_atom_site_fract_y
_atom_site_fract_z
_atom_site_occupancy
_atom_site_U_iso_or_equiv
Y1 Y Uani 0.02229(2) 0.18448(2) 0.24513(1) 1.000 0.0142(1)
Si1 Si Uani 0.29086(6) 0.20740(5) 0.45428(3) 1.000 0.0182(2)
Si2 Si Uani 0.33577(6) 0.46544(5) 0.16585(3) 1.000 0.0181(2)
N1 N Uani -0.02597(17) -0.05762(15) 0.22290(8) 1.000 0.0159(4)
N2 N Uani -0.23447(16) 0.05542(15) 0.27746(8) 1.000 0.0159(4)
N3 N Uani -0.23865(17) 0.11632(16) 0.11750(8) 1.000 0.0181(4)
N4 N Uani -0.05065(17) 0.37560(15) 0.33123(8) 1.000 0.0173(4)
C1 C Uani 0.1495(3) -0.0347(2) 0.13647(13) 1.000 0.0270(7)
C2 C Uani -0.0580(3) -0.2837(2) 0.12074(13) 1.000 0.0283(7)
C3 C Uani 0.1637(3) -0.1766(2) 0.23897(12) 1.000 0.0246(6)
C4 C Uani 0.0528(2) -0.13908(19) 0.18111(10) 1.000 0.0203(6)
C5 C Uani -0.1286(2) -0.1442(2) 0.26622(11) 1.000 0.0186(5)
C6 C Uani -0.1841(2) -0.0458(2) 0.31947(11) 1.000 0.0182(5)
C7 C Uani -0.3647(2) -0.0312(2) 0.20806(11) 1.000 0.0198(6)
C8 C Uani -0.3787(2) 0.0599(2) 0.14807(11) 1.000 0.0198(6)
C9 C Uani -0.2322(3) -0.0062(2) 0.05952(11) 1.000 0.0241(6)
C10 C Uani -0.2479(3) 0.2296(2) 0.07371(12) 1.000 0.0235(6)
C11 C Uani -0.2780(2) 0.1533(2) 0.33384(11) 1.000 0.0191(6)
C12 C Uani -0.1401(2) 0.2911(2) 0.38223(11) 1.000 0.0195(6)
C13 C Uani -0.1414(3) 0.4393(2) 0.28404(12) 1.000 0.0226(6)
C14 C Uani 0.0873(3) 0.5015(2) 0.38247(12) 1.000 0.0242(6)
C15 C Uani 0.2446(2) 0.2484(2) 0.35659(11) 1.000 0.0197(6)
C16 C Uani 0.2024(3) 0.0040(2) 0.45301(13) 1.000 0.0298(7)
C17 C Uani 0.5024(3) 0.2659(3) 0.49607(13) 1.000 0.0317(7)
C18 C Uani 0.2265(3) 0.3076(3) 0.53372(12) 1.000 0.0255(7)
C19 C Uani 0.1357(2) 0.3445(2) 0.15851(11) 1.000 0.0188(6)
C20 C Uani 0.4563(3) 0.3544(3) 0.15503(17) 1.000 0.0364(8)
C21 C Uani 0.3633(3) 0.5785(3) 0.08795(13) 1.000 0.0304(7)
C22 C Uani 0.4278(3) 0.6004(2) 0.26548(12) 1.000 0.0244(6)
H1 H Uiso 0.089(2) -0.010(2) 0.0985(12) 1.000 0.033(6)
H1' H Uiso 0.224(2) 0.050(2) 0.1732(12) 1.000 0.033(6)
H1" H Uiso 0.208(2) -0.078(2) 0.1098(12) 1.000 0.034(6)
H2 H Uiso -0.121(2) -0.263(2) 0.0806(12) 1.000 0.035(6)
H2' H Uiso -0.124(2) -0.356(2) 0.1452(11) 1.000 0.025(5)
H2" H Uiso 0.000(2) -0.332(2) 0.0942(12) 1.000 0.031(6)
H3 H Uiso 0.244(2) -0.087(2) 0.2739(12) 1.000 0.032(6)
H3' H Uiso 0.112(2) -0.239(2) 0.2712(12) 1.000 0.034(6)
H3" H Uiso 0.215(2) -0.225(2) 0.2109(12) 1.000 0.033(6)
H5 H Uiso -0.218(2) -0.2273(19) 0.2300(10) 1.000 0.014(4)
H5' H Uiso -0.081(2) -0.1882(19) 0.3028(10) 1.000 0.015(5)
H6 H Uiso -0.272(2) -0.1070(18) 0.3377(9) 1.000 0.009(4)
H6' H Uiso -0.102(2) 0.0201(19) 0.3663(10) 1.000 0.015(4)
H7 H Uiso -0.3481(19) -0.1138(19) 0.1834(10) 1.000 0.010(4)
H7' H Uiso -0.460(2) -0.0667(19) 0.2273(10) 1.000 0.015(5)
H8 H Uiso -0.3974(19) 0.1440(19) 0.1712(10) 1.000 0.015(5)
H8' H Uiso -0.469(2) 0.0016(19) 0.1051(10) 1.000 0.015(5)
H9 H Uiso -0.227(2) -0.081(2) 0.0843(11) 1.000 0.025(5)
H9' H Uiso -0.135(2) 0.0331(19) 0.0398(10) 1.000 0.017(5)
H9" H Uiso -0.323(2) -0.053(2) 0.0147(11) 1.000 0.026(5)
H10 H Uiso -0.339(2) 0.193(2) 0.0314(12) 1.000 0.027(5)
H10' H Uiso -0.165(2) 0.267(2) 0.0521(11) 1.000 0.026(6)
H10" H Uiso -0.244(2) 0.313(2) 0.1089(12) 1.000 0.028(5)
H11 H Uiso -0.357(2) 0.1773(19) 0.3047(10) 1.000 0.016(5)
H11' H Uiso -0.331(2) 0.099(2) 0.3686(11) 1.000 0.021(5)
H12 H Uiso -0.071(2) 0.2663(19) 0.4167(10) 1.000 0.016(5)
H12' H Uiso -0.172(2) 0.355(2) 0.4168(11) 1.000 0.024(5)
H13 H Uiso -0.082(2) 0.4913(19) 0.2547(10) 1.000 0.017(5)
H13' H Uiso -0.231(2) 0.365(2) 0.2481(11) 1.000 0.023(5)
H13" H Uiso -0.176(2) 0.504(2) 0.3187(11) 1.000 0.026(5)
H14 H Uiso 0.145(2) 0.465(2) 0.4159(12) 1.000 0.028(6)
H14' H Uiso 0.150(2) 0.554(2) 0.3501(11) 1.000 0.023(5)
H14" H Uiso 0.060(2) 0.572(2) 0.4156(11) 1.000 0.026(5)
H15 H Uiso 0.300(2) 0.354(2) 0.3622(12) 1.000 0.037(6)
H15' H Uiso 0.287(2) 0.199(2) 0.3229(12) 1.000 0.040(6)
H16 H Uiso 0.227(3) -0.013(2) 0.5016(14) 1.000 0.045(7)
H16' H Uiso 0.237(3) -0.052(3) 0.4183(14) 1.000 0.050(7)
H16" H Uiso 0.098(3) -0.034(3) 0.4384(15) 1.000 0.062(9)
H17 H Uiso 0.526(2) 0.238(2) 0.5438(13) 1.000 0.040(6)
H17' H Uiso 0.560(3) 0.367(3) 0.5026(15) 1.000 0.065(9)
H17" H Uiso 0.542(3) 0.224(3) 0.4621(16) 1.000 0.069(9)
H18 H Uiso 0.264(2) 0.295(2) 0.5851(12) 1.000 0.032(6)
H18' H Uiso 0.115(3) 0.266(2) 0.5242(12) 1.000 0.040(6)
H18" H Uiso 0.261(2) 0.406(2) 0.5333(12) 1.000 0.041(7)
H19 H Uiso 0.099(2) 0.284(2) 0.1063(11) 1.000 0.024(5)
H19' H Uiso 0.079(2) 0.403(2) 0.1567(12) 1.000 0.034(6)
H20 H Uiso 0.417(3) 0.284(3) 0.1083(14) 1.000 0.047(7)
H20' H Uiso 0.551(3) 0.415(3) 0.1566(14) 1.000 0.056(8)
H20" H Uiso 0.464(2) 0.304(2) 0.2023(14) 1.000 0.044(7)
H21 H Uiso 0.465(3) 0.633(2) 0.0896(12) 1.000 0.035(6)
H21' H Uiso 0.322(2) 0.520(2) 0.0393(13) 1.000 0.033(6)
H21" H Uiso 0.309(2) 0.643(2) 0.0932(12) 1.000 0.037(6)
H22 H Uiso 0.532(3) 0.662(2) 0.2674(12) 1.000 0.036(6)
H22' H Uiso 0.426(2) 0.552(2) 0.3066(12) 1.000 0.033(6)
H22" H Uiso 0.375(2) 0.666(2) 0.2788(12) 1.000 0.041(6)

loop_
_geom_bond_atom_site_label_1
_geom_bond_atom_site_label_2
_geom_bond_distance
_geom_bond_site_symmetry_1
_geom_bond_site_symmetry_2
_geom_bond_publ_flag
Y1 N1 2.2266(15) . . yes
Y1 N2 2.5300(16) . . yes
Y1 N4 2.5873(15) . . yes
Y1 C15 2.463(2) . . yes
Y1 C19 2.4515(19) . . yes
Si1 C15 1.8389(19) . . yes
Si1 C16 1.877(2) . . yes
Si1 C17 1.880(3) . . yes
Si1 C18 1.885(3) . . yes
Si2 C19 1.829(2) . . yes
Si2 C20 1.869(3) . . yes
Si2 C21 1.885(3) . . yes
Si2 C22 1.876(2) . . yes
N1 C4 1.474(3) . . yes
N1 C5 1.450(2) . . yes
N2 C6 1.499(2) . . yes
N2 C7 1.479(2) . . yes
N2 C11 1.481(2) . . yes
N3 C8 1.475(3) . . yes
N3 C9 1.476(3) . . yes
N3 C10 1.474(3) . . yes
N4 C12 1.478(2) . . yes
N4 C13 1.473(3) . . yes
N4 C14 1.480(3) . . yes
C1 C4 1.525(3) . . no
C2 C4 1.537(3) . . no
C3 C4 1.535(3) . . no
C5 C6 1.527(3) . . no
C7 C8 1.507(3) . . no
C11 C12 1.519(3) . . no
C1 H1 0.93(2) . . no
C1 H1' 0.94(2) . . no
C1 H1" 0.95(2) . . no
C2 H2 0.95(2) . . no
C2 H2' 0.975(19) . . no
C2 H2" 0.98(2) . . no
C3 H3 0.97(2) . . no
C3 H3' 0.96(2) . . no
C3 H3" 0.94(2) . . no
C5 H5 0.984(18) . . no
C5 H5' 0.973(18) . . no
C6 H6 0.977(19) . . no
C6 H6' 0.986(18) . . no
C7 H7 0.939(18) . . no
C7 H7' 0.99(2) . . no
C8 H8 0.954(18) . . no
C8 H8' 0.972(18) . . no
C9 H9 0.927(19) . . no
C9 H9' 1.01(2) . . no
C9 H9" 0.983(19) . . no
C10 H10 0.96(2) . . no
C10 H10' 0.91(2) . . no
C10 H10" 0.93(2) . . no
C11 H11 0.967(19) . . no
C11 H11' 0.958(19) . . no
C12 H12 0.949(19) . . no
C12 H12' 0.97(2) . . no
C13 H13 0.903(18) . . no
C13 H13' 0.950(19) . . no
C13 H13" 0.99(2) . . no
C14 H14 0.94(2) . . no
C14 H14' 0.961(19) . . no
C14 H14" 0.97(2) . . no
C15 H15 0.967(19) . . no
C15 H15' 0.94(2) . . no
C16 H16 0.90(2) . . no
C16 H16' 0.93(3) . . no
C16 H16" 0.91(3) . . no
C17 H17 0.94(2) . . no
C17 H17' 0.93(3) . . no
C17 H17" 0.88(3) . . no
C18 H18 0.96(2) . . no
C18 H18' 0.97(3) . . no
C18 H18" 0.911(19) . . no
C19 H19 0.942(19) . . no
C19 H19' 0.93(2) . . no
C20 H20 0.91(2) . . no
C20 H20' 0.88(3) . . no
C20 H20" 1.04(2) . . no
C21 H21 0.92(3) . . no
C21 H21' 0.89(2) . . no
C21 H21" 0.96(2) . . no
C22 H22 0.96(3) . . no
C22 H22' 0.92(2) . . no
C22 H22" 0.98(2) . . no
